data_4320024
loop_
_publ_author_name
'Markus Tesmer'
'Mouhai Shu'
'Heinrich Vahrenkamp'

_publ_section_title
;
 Sulfur-Rich Zinc Chemistry: New Tris(thioimidazolyl)hydroborate Ligands
 and Their Zinc Complex Chemistry Related to the Structure and Function of
 Alcohol Dehydrogenase
;
_journal_name_full 'Inorganic Chemistry'
_journal_page_first 4022
_journal_page_last 4029
_journal_paper_doi 10.1021/ic0101275
_journal_volume 40
_journal_year 2001
_chemical_formula_sum 'C45 H72 B2 Cl6 N12 S6 Zn'
_chemical_formula_weight 1273.20
_chemical_name_systematic Bis[Tris(tert-butyl-thioimidazolyl)borato]zinc
_space_group_IT_number 15
_symmetry_cell_setting monoclinic
_symmetry_space_group_name_Hall '-C 2yc'
_symmetry_space_group_name_H-M 'C 1 2/c 1'
_atom_sites_solution_hydrogens geom
_atom_sites_solution_primary direct
_atom_sites_solution_secondary difmap
_audit_creation_method SHELXL-97
_cell_angle_alpha 90.00
_cell_angle_beta 110.540(4)
_cell_angle_gamma 90.00
_cell_formula_units_Z 8
_cell_length_a 40.017(5)
_cell_length_b 11.3874(14)
_cell_length_c 29.230(4)
_cell_measurement_temperature 298(2)
_cell_volume 12473(3)
_computing_cell_refinement 'Bruker SMART'
_computing_data_collection 'Bruker SMART'
_computing_data_reduction 'Bruker SHELXTL'
_computing_molecular_graphics 'Bruker SHELXTL'
_computing_publication_material 'Bruker SHELXTL'
_computing_structure_refinement 'SHELXL-97 (Sheldrick, 1997)'
_computing_structure_solution 'SHELXS-97 (Sheldrick, 1990)'
_diffrn_ambient_temperature 298(2)
_diffrn_measured_fraction_theta_full 0.459
_diffrn_measured_fraction_theta_max 0.459
_diffrn_measurement_device_type 'CCD area detector'
_diffrn_measurement_method 'phi and omega scans'
_diffrn_radiation_monochromator graphite
_diffrn_radiation_source 'fine-focus sealed tube'
_diffrn_radiation_type MoK\a
_diffrn_radiation_wavelength 0.71073
_diffrn_reflns_av_R_equivalents 0.0705
_diffrn_reflns_av_sigmaI/netI 0.0884
_diffrn_reflns_limit_h_max 52
_diffrn_reflns_limit_h_min -53
_diffrn_reflns_limit_k_max 15
_diffrn_reflns_limit_k_min -15
_diffrn_reflns_limit_l_max 38
_diffrn_reflns_limit_l_min -37
_diffrn_reflns_number 54224
_diffrn_reflns_theta_full 28.34
_diffrn_reflns_theta_max 28.34
_diffrn_reflns_theta_min 1.09
_exptl_absorpt_coefficient_mu 0.894
_exptl_absorpt_correction_type none
_exptl_crystal_colour colourless
_exptl_crystal_density_diffrn 1.356
_exptl_crystal_density_method 'not measured'
_exptl_crystal_description isometric
_exptl_crystal_F_000 5312
_exptl_crystal_size_max 0.2
_exptl_crystal_size_mid 0.2
_exptl_crystal_size_min 0.4
_refine_diff_density_max 1.071
_refine_diff_density_min -1.104
_refine_diff_density_rms 0.079
_refine_ls_extinction_method none
_refine_ls_goodness_of_fit_ref 0.882
_refine_ls_hydrogen_treatment mixed
_refine_ls_matrix_type full
_refine_ls_number_parameters 654
_refine_ls_number_reflns 14978
_refine_ls_number_restraints 3
_refine_ls_restrained_S_all 0.889
_refine_ls_R_factor_all 0.0844
_refine_ls_R_factor_gt 0.0492
_refine_ls_shift/su_max 0.000
_refine_ls_shift/su_mean 0.000
_refine_ls_structure_factor_coef Fsqd
_refine_ls_weighting_details 'w=1/[\s^2^(Fo^2^)+(0.0652P)^2^+0.0000P] where P=(Fo^2^+2Fc^2^)/3'
_refine_ls_weighting_scheme calc
_refine_ls_wR_factor_gt 0.1204
_refine_ls_wR_factor_ref 0.1302
_reflns_number_gt 8855
_reflns_number_total 14978
_reflns_threshold_expression >2sigma(I)
_cod_data_source_file ic0101275_4.cif
_cod_data_source_block mt7(complex4)
_cod_depositor_comments
;
The following automatic conversions were performed:

'_symmetry_cell_setting' value 'Monoclinic' changed to 'monoclinic'
according to the built-in table from CIF Core dictionary named
'cif_core.dic' version 2.4.1 from 2010-06-29.

Automatic conversion script
Id: cif_fix_values 1646 2011-03-28 12:23:43Z adriana 

The following automatic conversions were performed:

'_refine_ls_weighting_scheme' value 'calc
w=1/[\s^2^(Fo^2^)+(0.0652P)^2^+0.0000P] where P=(Fo^2^+2Fc^2^)/3' was
changed to 'calc'. New tag '_refine_ls_weighting_details' was
created. The value of the new tag was set to
'w=1/[\s^2^(Fo^2^)+(0.0652P)^2^+0.0000P] where P=(Fo^2^+2Fc^2^)/3'.

Automatic conversion script
Id: cif_fix_values 3143 2015-03-26 13:38:13Z robertas 
;
_cod_database_code 4320024

loop_
_symmetry_equiv_pos_as_xyz
'x, y, z'
'-x, y, -z+1/2'
'x+1/2, y+1/2, z'
'-x+1/2, y+1/2, -z+1/2'
'-x, -y, -z'
'x, -y, z-1/2'
'-x+1/2, -y+1/2, -z'
'x+1/2, -y+1/2, z-1/2'

loop_
_atom_site_label
_atom_site_type_symbol
_atom_site_fract_x
_atom_site_fract_y
_atom_site_fract_z
_atom_site_U_iso_or_equiv
_atom_site_adp_type
_atom_site_occupancy
_atom_site_calc_flag
_atom_site_refinement_flags
_atom_site_disorder_assembly
_atom_site_disorder_group
Zn1 Zn 0.126037(9) 0.33283(3) 0.128534(12) 0.02660(9) Uani 1 d . . .
S1 S -0.03638(2) 0.28346(7) 0.14027(3) 0.03072(18) Uani 1 d . . .
S2 S 0.11524(2) 0.16131(7) 0.16729(3) 0.02960(17) Uani 1 d . . .
S3 S 0.10487(2) 0.50677(7) 0.15691(3) 0.03215(18) Uani 1 d . . .
S4 S 0.103734(19) 0.30445(7) 0.04326(3) 0.02902(17) Uani 1 d . . .
S5 S 0.18347(2) 0.42223(7) 0.16020(3) 0.0365(2) Uani 1 d . . .
S6 S 0.23783(2) 0.04573(7) 0.04578(3) 0.0361(2) Uani 1 d . . .
B1 B 0.04249(9) 0.3136(3) 0.12088(12) 0.0263(7) Uani 1 d . . .
H1 H 0.0609 0.2972 0.1068 0.032 Uiso 1 calc R . .
B2 B 0.18320(9) 0.1904(3) 0.09647(11) 0.0246(7) Uani 1 d . . .
H2 H 0.1638 0.1986 0.1094 0.030 Uiso 1 calc R . .
N1 N 0.00992(6) 0.2365(2) 0.09288(8) 0.0264(5) Uani 1 d . . .
N2 N -0.03770(7) 0.1223(2) 0.06869(9) 0.0293(6) Uani 1 d . . .
N3 N 0.05926(6) 0.2856(2) 0.17632(8) 0.0251(5) Uani 1 d . . .
N4 N 0.09800(6) 0.2301(2) 0.24712(8) 0.0267(5) Uani 1 d . . .
N5 N 0.03440(6) 0.4468(2) 0.11406(9) 0.0287(6) Uani 1 d . . .
N6 N 0.04404(7) 0.6366(2) 0.11083(10) 0.0315(6) Uani 1 d . . .
N101 N 0.17381(6) 0.2738(2) 0.05164(8) 0.0240(5) Uani 1 d . . .
N102 N 0.14463(6) 0.3953(2) -0.00720(8) 0.0248(5) Uani 1 d . . .
N103 N 0.21725(6) 0.2332(2) 0.13732(8) 0.0250(5) Uani 1 d . . .
N104 N 0.25121(6) 0.3309(2) 0.20208(9) 0.0295(6) Uani 1 d . . .
N105 N 0.18495(6) 0.0579(2) 0.08518(8) 0.0257(5) Uani 1 d . . .
N106 N 0.19913(7) -0.1238(2) 0.07326(9) 0.0294(6) Uani 1 d . . .
C1 C -0.02122(8) 0.2113(3) 0.10047(10) 0.0265(6) Uani 1 d . . .
C2 C 0.01166(8) 0.1643(3) 0.05535(11) 0.0326(7) Uani 1 d . . .
H2A H 0.0299 0.1641 0.0425 0.039 Uiso 1 calc R . .
C3 C -0.01683(9) 0.0959(3) 0.04087(11) 0.0357(8) Uani 1 d . . .
H3A H -0.0220 0.0398 0.0163 0.043 Uiso 1 calc R . .
C4 C -0.07050(8) 0.0548(3) 0.06695(12) 0.0330(7) Uani 1 d . . .
C5 C -0.07725(10) -0.0421(3) 0.02834(13) 0.0466(9) Uani 1 d . . .
H5A H -0.0570 -0.0938 0.0370 0.070 Uiso 1 calc R . .
H5B H -0.0808 -0.0074 -0.0029 0.070 Uiso 1 calc R . .
H5C H -0.0981 -0.0859 0.0268 0.070 Uiso 1 calc R . .
C6 C -0.10294(8) 0.1362(3) 0.05187(12) 0.0370(8) Uani 1 d . . .
H6A H -0.1063 0.1692 0.0203 0.055 Uiso 1 calc R . .
H6B H -0.0991 0.1982 0.0754 0.055 Uiso 1 calc R . .
H6C H -0.1238 0.0923 0.0504 0.055 Uiso 1 calc R . .
C7 C -0.06340(9) -0.0016(3) 0.11709(12) 0.0415(8) Uani 1 d . . .
H7A H -0.0428 -0.0514 0.1250 0.062 Uiso 1 calc R . .
H7B H -0.0837 -0.0473 0.1163 0.062 Uiso 1 calc R . .
H7C H -0.0592 0.0588 0.1414 0.062 Uiso 1 calc R . .
C8 C 0.08997(8) 0.2257(3) 0.19794(10) 0.0252(6) Uani 1 d . . .
C9 C 0.04857(8) 0.3304(3) 0.21331(11) 0.0286(7) Uani 1 d . . .
H9A H 0.0285 0.3769 0.2088 0.034 Uiso 1 calc R . .
C10 C 0.07173(8) 0.2959(3) 0.25629(11) 0.0300(7) Uani 1 d . . .
H10A H 0.0706 0.3126 0.2868 0.036 Uiso 1 calc R . .
C11 C 0.12947(8) 0.1741(3) 0.28606(11) 0.0332(7) Uani 1 d . . .
C12 C 0.12702(10) 0.0415(3) 0.27911(13) 0.0472(9) Uani 1 d . . .
H12A H 0.1285 0.0220 0.2479 0.071 Uiso 1 calc R . .
H12B H 0.1047 0.0142 0.2805 0.071 Uiso 1 calc R . .
H12C H 0.1463 0.0047 0.3045 0.071 Uiso 1 calc R . .
C13 C 0.12772(9) 0.2038(4) 0.33625(11) 0.0495(10) Uani 1 d . . .
H13A H 0.1293 0.2873 0.3410 0.074 Uiso 1 calc R . .
H13B H 0.1472 0.1666 0.3612 0.074 Uiso 1 calc R . .
H13C H 0.1056 0.1761 0.3380 0.074 Uiso 1 calc R . .
C14 C 0.16400(8) 0.2244(4) 0.28301(13) 0.0462(9) Uani 1 d . . .
H14A H 0.1656 0.2054 0.2518 0.069 Uiso 1 calc R . .
H14B H 0.1840 0.1912 0.3085 0.069 Uiso 1 calc R . .
H14C H 0.1641 0.3081 0.2868 0.069 Uiso 1 calc R . .
C15 C 0.06006(8) 0.5306(3) 0.12646(11) 0.0282(7) Uani 1 d . . .
C16 C 0.00221(8) 0.5001(3) 0.08935(13) 0.0390(8) Uani 1 d . . .
H16A H -0.0197 0.4622 0.0764 0.047 Uiso 1 calc R . .
C17 C 0.00774(9) 0.6155(3) 0.08701(13) 0.0441(9) Uani 1 d . . .
H17A H -0.0096 0.6716 0.0721 0.053 Uiso 1 calc R . .
C18 C 0.06148(9) 0.7545(3) 0.11361(13) 0.0396(8) Uani 1 d . . .
C19 C 0.03244(10) 0.8480(3) 0.09559(16) 0.0522(10) Uani 1 d . . .
H19A H 0.0181 0.8324 0.0622 0.078 Uiso 1 calc R . .
H19B H 0.0433 0.9240 0.0979 0.078 Uiso 1 calc R . .
H19C H 0.0177 0.8463 0.1153 0.078 Uiso 1 calc R . .
C20 C 0.08420(12) 0.7832(3) 0.16662(15) 0.0659(13) Uani 1 d . . .
H20A H 0.1027 0.7255 0.1787 0.099 Uiso 1 calc R . .
H20B H 0.0694 0.7825 0.1863 0.099 Uiso 1 calc R . .
H20C H 0.0947 0.8595 0.1681 0.099 Uiso 1 calc R . .
C21 C 0.08309(10) 0.7521(3) 0.07993(16) 0.0576(11) Uani 1 d . . .
H21A H 0.0676 0.7345 0.0472 0.086 Uiso 1 calc R . .
H21B H 0.1013 0.6930 0.0909 0.086 Uiso 1 calc R . .
H21C H 0.0940 0.8274 0.0804 0.086 Uiso 1 calc R . .
C101 C 0.14160(7) 0.3242(2) 0.02861(10) 0.0240(6) Uani 1 d . . .
C102 C 0.19735(8) 0.3164(3) 0.03061(11) 0.0274(6) Uani 1 d . . .
H10B H 0.2214 0.2972 0.0400 0.033 Uiso 1 calc R . .
C103 C 0.17974(8) 0.3899(3) -0.00553(11) 0.0290(7) Uani 1 d . . .
H10C H 0.1893 0.4301 -0.0258 0.035 Uiso 1 calc R . .
C104 C 0.11522(8) 0.4650(3) -0.04399(10) 0.0309(7) Uani 1 d . . .
C105 C 0.13092(10) 0.5305(3) -0.07746(13) 0.0464(9) Uani 1 d . . .
H10D H 0.1405 0.4750 -0.0942 0.070 Uiso 1 calc R . .
H10E H 0.1496 0.5821 -0.0582 0.070 Uiso 1 calc R . .
H10F H 0.1125 0.5757 -0.1009 0.070 Uiso 1 calc R . .
C106 C 0.10023(9) 0.5540(3) -0.01738(12) 0.0397(8) Uani 1 d . . .
H10G H 0.1189 0.6058 0.0014 0.060 Uiso 1 calc R . .
H10H H 0.0906 0.5135 0.0040 0.060 Uiso 1 calc R . .
H10I H 0.0817 0.5988 -0.0408 0.060 Uiso 1 calc R . .
C107 C 0.08692(9) 0.3798(3) -0.07495(11) 0.0384(8) Uani 1 d . . .
H10J H 0.0975 0.3263 -0.0913 0.058 Uiso 1 calc R . .
H10K H 0.0682 0.4230 -0.0987 0.058 Uiso 1 calc R . .
H10L H 0.0772 0.3365 -0.0543 0.058 Uiso 1 calc R . .
C108 C 0.21804(8) 0.3259(3) 0.16703(10) 0.0279(6) Uani 1 d . . .
C109 C 0.25052(8) 0.1799(3) 0.15476(11) 0.0307(7) Uani 1 d . . .
H10M H 0.2574 0.1141 0.1414 0.037 Uiso 1 calc R . .
C110 C 0.27096(8) 0.2391(3) 0.19389(11) 0.0343(7) Uani 1 d . . .
H11A H 0.2945 0.2215 0.2125 0.041 Uiso 1 calc R . .
C111 C 0.26468(9) 0.4150(3) 0.24450(12) 0.0381(8) Uani 1 d . . .
C112 C 0.26037(10) 0.5409(3) 0.22584(13) 0.0497(10) Uani 1 d . . .
H11B H 0.2355 0.5570 0.2087 0.074 Uiso 1 calc R . .
H11C H 0.2734 0.5513 0.2041 0.074 Uiso 1 calc R . .
H11D H 0.2695 0.5939 0.2529 0.074 Uiso 1 calc R . .
C113 C 0.24402(11) 0.3926(3) 0.27869(13) 0.0484(9) Uani 1 d . . .
H11E H 0.2472 0.3123 0.2894 0.073 Uiso 1 calc R . .
H11F H 0.2191 0.4077 0.2617 0.073 Uiso 1 calc R . .
H11G H 0.2528 0.4437 0.3065 0.073 Uiso 1 calc R . .
C114 C 0.30419(10) 0.3902(4) 0.27158(14) 0.0623(12) Uani 1 d . . .
H11H H 0.3071 0.3105 0.2830 0.093 Uiso 1 calc R . .
H11I H 0.3131 0.4425 0.2989 0.093 Uiso 1 calc R . .
H11J H 0.3172 0.4021 0.2499 0.093 Uiso 1 calc R . .
C115 C 0.20698(8) -0.0082(3) 0.06862(10) 0.0274(6) Uani 1 d . . .
C116 C 0.16281(8) -0.0179(3) 0.09810(11) 0.0302(7) Uani 1 d . . .
H11K H 0.1449 0.0041 0.1099 0.036 Uiso 1 calc R . .
C117 C 0.17129(8) -0.1284(3) 0.09087(12) 0.0342(7) Uani 1 d . . .
H11L H 0.1604 -0.1961 0.0967 0.041 Uiso 1 calc R . .
C118 C 0.21654(9) -0.2306(3) 0.06136(12) 0.0362(8) Uani 1 d . . .
C119 C 0.20163(11) -0.3402(3) 0.07758(16) 0.0533(10) Uani 1 d . . .
H11M H 0.1765 -0.3458 0.0596 0.080 Uiso 1 calc R . .
H11N H 0.2056 -0.3350 0.1119 0.080 Uiso 1 calc R . .
H11O H 0.2134 -0.4086 0.0714 0.080 Uiso 1 calc R . .
C120 C 0.20773(9) -0.2346(3) 0.00607(12) 0.0471(9) Uani 1 d . . .
H12D H 0.2174 -0.1664 -0.0041 0.071 Uiso 1 calc R . .
H12E H 0.1823 -0.2359 -0.0101 0.071 Uiso 1 calc R . .
H12F H 0.2179 -0.3040 -0.0023 0.071 Uiso 1 calc R . .
C121 C 0.25626(9) -0.2261(3) 0.09035(12) 0.0417(8) Uani 1 d . . .
H12G H 0.2665 -0.1589 0.0804 0.062 Uiso 1 calc R . .
H12H H 0.2674 -0.2963 0.0844 0.062 Uiso 1 calc R . .
H12I H 0.2600 -0.2203 0.1246 0.062 Uiso 1 calc R . .
C43 C -0.19854(9) -0.1591(3) 0.07851(13) 0.0446(9) Uani 1 d D . .
H43A H -0.1990 -0.2355 0.0930 0.054 Uiso 1 calc R A 1
H43B H -0.2138 -0.1627 0.0444 0.054 Uiso 1 calc R A 1
Cl1 Cl -0.21532(3) -0.05231(9) 0.10883(4) 0.0557(3) Uani 1 d D . .
Cl2 Cl -0.15492(4) -0.1274(2) 0.08221(10) 0.0781(7) Uani 0.829(5) d PD B 1
Cl2A Cl -0.1541(2) -0.1754(10) 0.1058(5) 0.0781(7) Uani 0.171(5) d P B 2
C44 C 0.1101(3) 0.5903(6) 0.2897(2) 0.262(8) Uani 1 d D . .
H44A H 0.1005 0.5702 0.2553 0.315 Uiso 1 calc R . .
H44B H 0.0960 0.5518 0.3064 0.315 Uiso 1 calc R . .
Cl3 Cl 0.16307(9) 0.5454(2) 0.32016(12) 0.2104(15) Uani 1 d D . .
Cl4 Cl 0.11103(14) 0.7302(2) 0.29761(9) 0.313(3) Uani 1 d D . .
C45 C 0.0000 0.0927(5) 0.2500 0.0498(13) Uani 1 d S . .
Cl5 Cl 0.02703(3) 0.00502(11) 0.22709(5) 0.0803(4) Uani 1 d . . .
C46 C 0.0000 0.6996(11) 0.2500 0.269(11) Uani 1 d S . .
Cl7 Cl -0.00546(11) 0.6228(4) 0.20037(11) 0.297(2) Uani 1 d . . .

loop_
_atom_site_aniso_label
_atom_site_aniso_U_11
_atom_site_aniso_U_22
_atom_site_aniso_U_33
_atom_site_aniso_U_23
_atom_site_aniso_U_13
_atom_site_aniso_U_12
Zn1 0.02721(18) 0.02661(19) 0.02783(18) 0.00044(14) 0.01198(14) 0.00128(15)
S1 0.0288(4) 0.0346(4) 0.0315(4) -0.0042(3) 0.0140(3) -0.0018(3)
S2 0.0358(4) 0.0275(4) 0.0306(4) 0.0048(3) 0.0179(3) 0.0092(3)
S3 0.0252(4) 0.0286(4) 0.0392(4) -0.0052(3) 0.0069(3) 0.0035(3)
S4 0.0225(4) 0.0380(5) 0.0268(4) 0.0031(3) 0.0089(3) 0.0003(3)
S5 0.0302(4) 0.0271(4) 0.0518(5) -0.0099(4) 0.0139(4) -0.0008(3)
S6 0.0392(5) 0.0360(5) 0.0413(5) 0.0024(4) 0.0241(4) 0.0046(4)
B1 0.0239(17) 0.0284(19) 0.0290(17) 0.0047(14) 0.0122(14) 0.0041(14)
B2 0.0249(17) 0.0256(19) 0.0232(16) 0.0012(13) 0.0084(13) 0.0032(14)
N1 0.0276(13) 0.0263(14) 0.0268(12) 0.0018(10) 0.0117(10) 0.0028(11)
N2 0.0294(14) 0.0274(14) 0.0315(13) -0.0006(11) 0.0112(11) -0.0012(11)
N3 0.0262(13) 0.0241(13) 0.0266(12) 0.0016(10) 0.0110(10) 0.0015(11)
N4 0.0250(13) 0.0299(14) 0.0256(12) 0.0033(11) 0.0095(10) 0.0022(11)
N5 0.0252(13) 0.0276(14) 0.0334(13) 0.0065(11) 0.0106(11) 0.0017(11)
N6 0.0279(14) 0.0261(14) 0.0432(15) 0.0086(12) 0.0160(12) 0.0053(11)
N101 0.0232(12) 0.0248(13) 0.0251(12) 0.0000(10) 0.0099(10) 0.0032(10)
N102 0.0255(13) 0.0253(14) 0.0236(12) 0.0023(10) 0.0084(10) 0.0011(10)
N103 0.0250(13) 0.0236(13) 0.0256(12) 0.0010(10) 0.0077(10) 0.0021(10)
N104 0.0273(13) 0.0339(15) 0.0274(13) -0.0034(11) 0.0097(11) -0.0041(11)
N105 0.0258(13) 0.0251(14) 0.0262(12) -0.0008(10) 0.0091(10) 0.0016(11)
N106 0.0306(14) 0.0228(14) 0.0326(13) -0.0031(11) 0.0084(11) 0.0007(11)
C1 0.0278(15) 0.0243(16) 0.0272(15) 0.0045(12) 0.0094(12) 0.0025(13)
C2 0.0350(18) 0.0365(19) 0.0302(16) -0.0007(14) 0.0164(14) 0.0022(15)
C3 0.0391(19) 0.0350(19) 0.0341(17) -0.0068(14) 0.0142(15) 0.0027(15)
C4 0.0290(16) 0.0288(18) 0.0392(17) -0.0005(14) 0.0095(14) -0.0041(14)
C5 0.045(2) 0.035(2) 0.057(2) -0.0143(17) 0.0139(18) -0.0095(17)
C6 0.0308(17) 0.0339(19) 0.0428(19) 0.0000(15) 0.0086(14) -0.0014(14)
C7 0.0360(19) 0.0344(19) 0.051(2) 0.0115(16) 0.0111(16) -0.0041(16)
C8 0.0268(15) 0.0230(16) 0.0288(15) 0.0019(12) 0.0136(12) 0.0005(13)
C9 0.0276(16) 0.0286(17) 0.0337(16) -0.0015(13) 0.0159(13) 0.0031(13)
C10 0.0269(16) 0.0390(19) 0.0284(15) -0.0034(13) 0.0150(13) 0.0005(14)
C11 0.0240(15) 0.047(2) 0.0258(15) 0.0038(14) 0.0055(12) 0.0058(14)
C12 0.049(2) 0.042(2) 0.046(2) 0.0148(17) 0.0105(17) 0.0129(18)
C13 0.039(2) 0.082(3) 0.0262(17) 0.0061(17) 0.0095(15) 0.0148(19)
C14 0.0257(17) 0.068(3) 0.044(2) -0.0036(18) 0.0099(15) 0.0016(17)
C15 0.0276(16) 0.0282(17) 0.0305(15) 0.0024(13) 0.0123(13) 0.0028(13)
C16 0.0223(16) 0.038(2) 0.054(2) 0.0144(16) 0.0099(15) 0.0029(14)
C17 0.0276(17) 0.039(2) 0.062(2) 0.0209(18) 0.0112(16) 0.0088(16)
C18 0.0387(19) 0.0251(18) 0.056(2) 0.0065(15) 0.0178(17) 0.0030(15)
C19 0.051(2) 0.029(2) 0.078(3) 0.0130(18) 0.023(2) 0.0075(17)
C20 0.072(3) 0.034(2) 0.072(3) -0.006(2) 0.000(2) 0.005(2)
C21 0.051(2) 0.042(2) 0.093(3) 0.016(2) 0.042(2) -0.0002(19)
C101 0.0238(14) 0.0244(16) 0.0228(14) -0.0018(12) 0.0070(11) 0.0003(12)
C102 0.0248(15) 0.0276(17) 0.0325(16) -0.0014(13) 0.0135(13) -0.0004(13)
C103 0.0293(16) 0.0294(17) 0.0318(16) 0.0013(13) 0.0153(13) -0.0027(13)
C104 0.0304(17) 0.0343(18) 0.0247(15) 0.0084(13) 0.0055(12) 0.0063(14)
C105 0.048(2) 0.052(2) 0.0394(19) 0.0214(17) 0.0145(16) 0.0059(18)
C106 0.041(2) 0.0318(19) 0.0413(19) 0.0034(15) 0.0085(15) 0.0076(16)
C107 0.0356(18) 0.043(2) 0.0301(17) 0.0014(15) 0.0038(14) 0.0028(16)
C108 0.0280(16) 0.0282(17) 0.0281(15) 0.0000(13) 0.0106(12) -0.0041(13)
C109 0.0267(16) 0.0337(18) 0.0306(16) 0.0016(13) 0.0087(13) 0.0041(14)
C110 0.0264(16) 0.044(2) 0.0295(16) 0.0021(14) 0.0053(13) 0.0042(15)
C111 0.0373(18) 0.044(2) 0.0324(17) -0.0112(15) 0.0121(14) -0.0126(16)
C112 0.056(2) 0.047(2) 0.048(2) -0.0110(18) 0.0190(18) -0.0253(19)
C113 0.068(3) 0.048(2) 0.0378(19) -0.0117(17) 0.0282(18) -0.016(2)
C114 0.047(2) 0.082(3) 0.045(2) -0.021(2) 0.0011(18) -0.011(2)
C115 0.0281(16) 0.0288(17) 0.0244(14) -0.0015(12) 0.0082(12) 0.0014(13)
C116 0.0258(16) 0.0322(18) 0.0349(16) -0.0013(14) 0.0134(13) -0.0010(13)
C117 0.0318(17) 0.0275(18) 0.0435(18) -0.0008(14) 0.0134(14) -0.0042(14)
C118 0.0355(18) 0.0269(18) 0.0436(19) -0.0096(14) 0.0106(15) 0.0053(14)
C119 0.053(2) 0.0274(19) 0.081(3) -0.0074(19) 0.025(2) 0.0016(18)
C120 0.041(2) 0.050(2) 0.043(2) -0.0170(17) 0.0064(16) 0.0088(18)
C121 0.0378(19) 0.038(2) 0.045(2) -0.0037(16) 0.0091(16) 0.0104(16)
C43 0.038(2) 0.046(2) 0.048(2) -0.0079(17) 0.0122(16) -0.0043(17)
Cl1 0.0556(6) 0.0510(6) 0.0599(6) -0.0121(5) 0.0194(5) 0.0038(5)
Cl2 0.0404(6) 0.0905(15) 0.1079(17) -0.0241(12) 0.0315(9) -0.0162(8)
Cl2A 0.0404(6) 0.0905(15) 0.1079(17) -0.0241(12) 0.0315(9) -0.0162(8)
C44 0.50(2) 0.108(6) 0.071(4) 0.011(4) -0.032(7) -0.178(9)
Cl3 0.284(3) 0.163(2) 0.288(3) -0.086(2) 0.231(3) -0.122(2)
Cl4 0.606(8) 0.135(2) 0.1125(18) -0.0079(16) 0.017(3) -0.056(3)
C45 0.053(3) 0.038(3) 0.057(3) 0.000 0.017(3) 0.000
Cl5 0.0582(7) 0.0647(8) 0.1168(10) -0.0177(7) 0.0293(7) 0.0014(6)
C46 0.59(4) 0.127(10) 0.194(14) 0.000 0.27(2) 0.000
Cl7 0.343(5) 0.353(5) 0.137(2) -0.074(3) 0.012(3) 0.176(4)

loop_
_atom_type_symbol
_atom_type_description
_atom_type_scat_dispersion_real
_atom_type_scat_dispersion_imag
_atom_type_scat_source
C C 0.0033 0.0016 'International Tables Vol C Tables 4.2.6.8 and 6.1.1.4'
H H 0.0000 0.0000 'International Tables Vol C Tables 4.2.6.8 and 6.1.1.4'
B B 0.0013 0.0007 'International Tables Vol C Tables 4.2.6.8 and 6.1.1.4'
N N 0.0061 0.0033 'International Tables Vol C Tables 4.2.6.8 and 6.1.1.4'
S S 0.1246 0.1234 'International Tables Vol C Tables 4.2.6.8 and 6.1.1.4'
Zn Zn 0.2839 1.4301 'International Tables Vol C Tables 4.2.6.8 and 6.1.1.4'
Cl Cl 0.1484 0.1585 'International Tables Vol C Tables 4.2.6.8 and 6.1.1.4'

loop_
_geom_angle_atom_site_label_1
_geom_angle_atom_site_label_2
_geom_angle_atom_site_label_3
_geom_angle
_geom_angle_site_symmetry_1
_geom_angle_site_symmetry_3
_geom_angle_publ_flag
S4 Zn1 S2 109.11(3) . . ?
S4 Zn1 S5 115.15(3) . . ?
S2 Zn1 S5 118.58(3) . . ?
S4 Zn1 S3 115.33(3) . . ?
S2 Zn1 S3 111.53(3) . . ?
S5 Zn1 S3 85.58(3) . . ?
C8 S2 Zn1 97.81(10) . . ?
C15 S3 Zn1 112.31(11) . . ?
C101 S4 Zn1 101.81(9) . . ?
C108 S5 Zn1 113.51(10) . . ?
N1 B1 N5 112.9(2) . . ?
N1 B1 N3 114.3(2) . . ?
N5 B1 N3 109.2(2) . . ?
N103 B2 N105 112.3(2) . . ?
N103 B2 N101 110.3(2) . . ?
N105 B2 N101 115.5(2) . . ?
C1 N1 C2 107.7(2) . . ?
C1 N1 B1 132.7(2) . . ?
C2 N1 B1 119.1(2) . . ?
C1 N2 C3 108.1(2) . . ?
C1 N2 C4 127.2(2) . . ?
C3 N2 C4 124.5(3) . . ?
C8 N3 C9 107.4(2) . . ?
C8 N3 B1 125.4(2) . . ?
C9 N3 B1 126.7(2) . . ?
C8 N4 C10 108.0(2) . . ?
C8 N4 C11 127.3(2) . . ?
C10 N4 C11 124.6(2) . . ?
C15 N5 C16 108.2(3) . . ?
C15 N5 B1 123.4(2) . . ?
C16 N5 B1 127.8(3) . . ?
C15 N6 C17 107.4(3) . . ?
C15 N6 C18 128.0(3) . . ?
C17 N6 C18 124.4(3) . . ?
C101 N101 C102 108.0(2) . . ?
C101 N101 B2 125.8(2) . . ?
C102 N101 B2 126.1(2) . . ?
C101 N102 C103 108.0(2) . . ?
C101 N102 C104 127.0(2) . . ?
C103 N102 C104 125.0(2) . . ?
C108 N103 C109 107.5(2) . . ?
C108 N103 B2 123.8(2) . . ?
C109 N103 B2 128.3(2) . . ?
C108 N104 C110 107.7(2) . . ?
C108 N104 C111 128.1(3) . . ?
C110 N104 C111 124.2(3) . . ?
C115 N105 C116 107.9(2) . . ?
C115 N105 B2 133.8(2) . . ?
C116 N105 B2 117.9(2) . . ?
C115 N106 C117 108.4(2) . . ?
C115 N106 C118 127.8(3) . . ?
C117 N106 C118 123.8(3) . . ?
N1 C1 N2 107.0(2) . . ?
N1 C1 S1 124.9(2) . . ?
N2 C1 S1 128.0(2) . . ?
C3 C2 N1 108.9(3) . . ?
C2 C3 N2 108.3(3) . . ?
N2 C4 C6 110.0(2) . . ?
N2 C4 C7 108.3(2) . . ?
C6 C4 C7 112.5(3) . . ?
N2 C4 C5 108.6(3) . . ?
C6 C4 C5 108.2(3) . . ?
C7 C4 C5 109.2(3) . . ?
N3 C8 N4 108.3(2) . . ?
N3 C8 S2 124.9(2) . . ?
N4 C8 S2 126.7(2) . . ?
C10 C9 N3 108.8(3) . . ?
C9 C10 N4 107.5(3) . . ?
N4 C11 C12 108.7(3) . . ?
N4 C11 C14 109.3(3) . . ?
C12 C11 C14 112.4(3) . . ?
N4 C11 C13 108.8(2) . . ?
C12 C11 C13 108.9(3) . . ?
C14 C11 C13 108.6(3) . . ?
N5 C15 N6 108.0(2) . . ?
N5 C15 S3 125.6(2) . . ?
N6 C15 S3 126.4(2) . . ?
C17 C16 N5 108.6(3) . . ?
C16 C17 N6 107.8(3) . . ?
N6 C18 C21 107.9(3) . . ?
N6 C18 C19 108.7(3) . . ?
C21 C18 C19 109.0(3) . . ?
N6 C18 C20 110.2(3) . . ?
C21 C18 C20 112.8(3) . . ?
C19 C18 C20 108.1(3) . . ?
N101 C101 N102 107.9(2) . . ?
N101 C101 S4 125.8(2) . . ?
N102 C101 S4 126.2(2) . . ?
C103 C102 N101 108.6(3) . . ?
C102 C103 N102 107.5(3) . . ?
N102 C104 C106 109.5(2) . . ?
N102 C104 C107 108.6(2) . . ?
C106 C104 C107 112.5(3) . . ?
N102 C104 C105 108.6(2) . . ?
C106 C104 C105 109.0(3) . . ?
C107 C104 C105 108.5(3) . . ?
N103 C108 N104 108.1(3) . . ?
N103 C108 S5 125.6(2) . . ?
N104 C108 S5 126.2(2) . . ?
C110 C109 N103 108.4(3) . . ?
C109 C110 N104 108.4(3) . . ?
N104 C111 C112 109.9(3) . . ?
N104 C111 C113 108.2(3) . . ?
C112 C111 C113 111.9(3) . . ?
N104 C111 C114 108.4(3) . . ?
C112 C111 C114 109.1(3) . . ?
C113 C111 C114 109.3(3) . . ?
N105 C115 N106 107.1(2) . . ?
N105 C115 S6 125.6(2) . . ?
N106 C115 S6 127.3(2) . . ?
C117 C116 N105 108.8(3) . . ?
C116 C117 N106 107.8(3) . . ?
N106 C118 C121 108.9(3) . . ?
N106 C118 C119 109.0(3) . . ?
C121 C118 C119 107.5(3) . . ?
N106 C118 C120 108.4(3) . . ?
C121 C118 C120 113.5(3) . . ?
C119 C118 C120 109.4(3) . . ?
Cl2A C43 Cl2 29.4(4) . . ?
Cl2A C43 Cl1 111.2(4) . . ?
Cl2 C43 Cl1 111.9(2) . . ?
Cl4 C44 Cl3 102.5(5) . . ?
Cl5 C45 Cl5 111.2(3) 2 . ?
Cl7 C46 Cl7 115.6(8) . 2 ?

loop_
_geom_bond_atom_site_label_1
_geom_bond_atom_site_label_2
_geom_bond_distance
_geom_bond_site_symmetry_2
_geom_bond_publ_flag
Zn1 S4 2.3563(8) . ?
Zn1 S2 2.3724(9) . ?
Zn1 S5 2.3839(9) . ?
Zn1 S3 2.4127(9) . ?
S1 C1 1.701(3) . ?
S2 C8 1.731(3) . ?
S3 C15 1.721(3) . ?
S4 C101 1.728(3) . ?
S5 C108 1.721(3) . ?
S6 C115 1.711(3) . ?
B1 N1 1.546(4) . ?
B1 N5 1.550(4) . ?
B1 N3 1.554(4) . ?
B2 N103 1.542(4) . ?
B2 N105 1.551(4) . ?
B2 N101 1.554(4) . ?
N1 C1 1.370(4) . ?
N1 C2 1.392(4) . ?
N2 C1 1.377(4) . ?
N2 C3 1.388(4) . ?
N2 C4 1.507(4) . ?
N3 C8 1.353(4) . ?
N3 C9 1.392(4) . ?
N4 C8 1.359(4) . ?
N4 C10 1.392(4) . ?
N4 C11 1.511(4) . ?
N5 C15 1.355(4) . ?
N5 C16 1.377(4) . ?
N6 C15 1.368(4) . ?
N6 C17 1.394(4) . ?
N6 C18 1.502(4) . ?
N101 C101 1.355(3) . ?
N101 C102 1.381(4) . ?
N102 C101 1.362(3) . ?
N102 C103 1.390(4) . ?
N102 C104 1.511(4) . ?
N103 C108 1.360(4) . ?
N103 C109 1.387(4) . ?
N104 C108 1.364(4) . ?
N104 C110 1.381(4) . ?
N104 C111 1.509(4) . ?
N105 C115 1.370(4) . ?
N105 C116 1.381(4) . ?
N106 C115 1.371(4) . ?
N106 C117 1.383(4) . ?
N106 C118 1.502(4) . ?
C2 C3 1.321(4) . ?
C4 C6 1.529(4) . ?
C4 C7 1.532(4) . ?
C4 C5 1.533(4) . ?
C9 C10 1.332(4) . ?
C11 C12 1.522(5) . ?
C11 C14 1.527(4) . ?
C11 C13 1.531(4) . ?
C16 C17 1.338(5) . ?
C18 C21 1.522(5) . ?
C18 C19 1.526(5) . ?
C18 C20 1.531(5) . ?
C102 C103 1.338(4) . ?
C104 C106 1.523(4) . ?
C104 C107 1.524(4) . ?
C104 C105 1.530(4) . ?
C109 C110 1.332(4) . ?
C111 C112 1.522(5) . ?
C111 C113 1.526(4) . ?
C111 C114 1.526(5) . ?
C116 C117 1.339(4) . ?
C118 C121 1.517(4) . ?
C118 C119 1.529(5) . ?
C118 C120 1.529(5) . ?
C43 Cl2A 1.684(9) . ?
C43 Cl2 1.748(4) . ?
C43 Cl1 1.770(4) . ?
C44 Cl4 1.608(7) . ?
C44 Cl3 2.055(11) . ?
C45 Cl5 1.767(3) 2 ?
C45 Cl5 1.767(3) . ?
C46 Cl7 1.642(7) . ?
C46 Cl7 1.642(7) 2 ?
